data_1521863
loop_
_publ_author_name
'Roos, M.'
'Meyer, G.'

_publ_section_title
;
 Zwei Galliumfluorid-Ammoniakate: Ga (N H3) F3 und Ga (N H3)2 F3
;
_journal_name_full 'Zeitschrift fuer Anorganische und Allgemeine Chemie'
_journal_page_first 1129
_journal_page_last 1134
_journal_volume 625
_journal_year 1999
_chemical_formula_sum 'F3 Ga H6 N2'
_chemical_name_systematic '(Ga (N H3)2) F3'
_space_group_IT_number 71
_symmetry_space_group_name_Hall '-I 2 2'
_symmetry_space_group_name_H-M 'I m m m'
_cell_angle_alpha 90
_cell_angle_beta 90
_cell_angle_gamma 90
_cell_formula_units_Z 2
_cell_length_a 7
_cell_length_b 7.247
_cell_length_c 3.931
_cell_volume 199.416
_citation_journal_id_ASTM ZAACAB
_cod_data_source_file Roos_ZAACAB_1999_782.cif
_cod_data_source_block H6F3Ga1N2
_cod_original_cell_volume 199.4157
_cod_original_formula_sum 'H6 F3 Ga1 N2'
_cod_database_code 1521863

loop_
_symmetry_equiv_pos_as_xyz
x,y,z
-x,-y,z
x,-y,-z
-x,y,-z
-x,-y,-z
x,y,-z
-x,y,z
x,-y,z
x+1/2,y+1/2,z+1/2
-x+1/2,-y+1/2,z+1/2
x+1/2,-y+1/2,-z+1/2
-x+1/2,y+1/2,-z+1/2
-x+1/2,-y+1/2,-z+1/2
x+1/2,y+1/2,-z+1/2
-x+1/2,y+1/2,z+1/2
x+1/2,-y+1/2,z+1/2

loop_
_atom_site_label
_atom_site_type_symbol
_atom_site_fract_x
_atom_site_fract_y
_atom_site_fract_z
_atom_site_occupancy
_atom_site_U_iso_or_equiv
F1 F-1 0 0.5 0.5 1 0.0
N1 N-3 0 0.2232 0 1 0.0
H2 H+1 0.104 0.1778 0 0.5 0.0
H1 H+1 0.062 0.1778 0.157 0.5 0.0
F2 F-1 0.2679 0.5 0 1 0.0
Ga1 Ga+3 0.5 0 0.5 1 0.0
